data_4340446
loop_
_publ_author_name
'Morris, Wesley D.'
'Wolczanski, Peter T.'
'Sutter, J\"org'
'Meyer, Karsten'
'Cundari, Thomas R.'
'Lobkovsky, Emil B.'

_publ_section_title
;
 Iron and chromium complexes containing tridentate chelates based on
 nacnac and imino- and methyl-pyridine components: triggering C-x bond
 formation.
;
_journal_issue 14
_journal_name_full 'Inorganic chemistry'
_journal_page_first 7467
_journal_page_last 7484
_journal_paper_doi 10.1021/ic500807y
_journal_volume 53
_journal_year 2014
_chemical_formula_moiety 'C27 H44 Co N4 Si2'
_chemical_formula_sum 'C27 H44 Co N4 Si2'
_chemical_formula_weight 539.77
_chemical_name_systematic
; 
 ? 
;
_space_group_IT_number 14
_symmetry_cell_setting monoclinic
_symmetry_space_group_name_Hall '-P 2ybc'
_symmetry_space_group_name_H-M 'P 1 21/c 1'
_atom_sites_solution_hydrogens geom
_atom_sites_solution_primary direct
_atom_sites_solution_secondary difmap
_audit_creation_method SHELXL-97
_cell_angle_alpha 90.00
_cell_angle_beta 94.9870(10)
_cell_angle_gamma 90.00
_cell_formula_units_Z 4
_cell_length_a 11.9196(4)
_cell_length_b 16.2443(5)
_cell_length_c 15.5843(5)
_cell_measurement_reflns_used 5392
_cell_measurement_temperature 193(2)
_cell_measurement_theta_max 25.42
_cell_measurement_theta_min 2.42
_cell_volume 3006.10(17)
_computing_cell_refinement 'Bruker SAINT+'
_computing_data_collection 'Bruker APEX2'
_computing_data_reduction 'Bruker SAINT+'
_computing_molecular_graphics 'Bruker SHELXTL'
_computing_publication_material 'Bruker SHELXTL'
_computing_structure_refinement 'SHELXL-97 (Sheldrick, 1997)'
_computing_structure_solution 'SHELXS-97 (Sheldrick, 1990)'
_diffrn_ambient_temperature 193(2)
_diffrn_measured_fraction_theta_full 0.999
_diffrn_measured_fraction_theta_max 0.999
_diffrn_measurement_device_type 'Bruker X8 APEX II diffractometer'
_diffrn_measurement_method 'phi and omega scans'
_diffrn_radiation_monochromator graphite
_diffrn_radiation_source 'fine-focus sealed tube'
_diffrn_radiation_type MoK\a
_diffrn_radiation_wavelength 0.71073
_diffrn_reflns_av_R_equivalents 0.0399
_diffrn_reflns_av_sigmaI/netI 0.0419
_diffrn_reflns_limit_h_max 14
_diffrn_reflns_limit_h_min -14
_diffrn_reflns_limit_k_max 19
_diffrn_reflns_limit_k_min -16
_diffrn_reflns_limit_l_max 16
_diffrn_reflns_limit_l_min -18
_diffrn_reflns_number 20872
_diffrn_reflns_theta_full 24.71
_diffrn_reflns_theta_max 24.71
_diffrn_reflns_theta_min 2.12
_diffrn_standards_number 0
_exptl_absorpt_coefficient_mu 0.671
_exptl_absorpt_correction_T_max 0.9672
_exptl_absorpt_correction_T_min 0.7750
_exptl_absorpt_correction_type multi-scan
_exptl_absorpt_process_details SADABS
_exptl_crystal_colour green
_exptl_crystal_density_diffrn 1.193
_exptl_crystal_density_method 'not measured'
_exptl_crystal_description plate
_exptl_crystal_F_000 1156
_exptl_crystal_size_max 0.40
_exptl_crystal_size_mid 0.20
_exptl_crystal_size_min 0.05
_refine_diff_density_max 0.304
_refine_diff_density_min -0.243
_refine_diff_density_rms 0.049
_refine_ls_extinction_method none
_refine_ls_goodness_of_fit_ref 1.011
_refine_ls_hydrogen_treatment mixed
_refine_ls_matrix_type full
_refine_ls_number_parameters 359
_refine_ls_number_reflns 5120
_refine_ls_number_restraints 12
_refine_ls_restrained_S_all 1.009
_refine_ls_R_factor_all 0.0609
_refine_ls_R_factor_gt 0.0378
_refine_ls_shift/su_max 0.027
_refine_ls_shift/su_mean 0.002
_refine_ls_structure_factor_coef Fsqd
_refine_ls_weighting_details 'calc w=1/[\s^2^(Fo^2^)+(0.0427P)^2^+1.4064P] where P=(Fo^2^+2Fc^2^)/3'
_refine_ls_weighting_scheme calc
_refine_ls_wR_factor_gt 0.0842
_refine_ls_wR_factor_ref 0.0947
_reflns_number_gt 3860
_reflns_number_total 5120
_reflns_threshold_expression >2sigma(I)
_cod_data_source_file ic500807y_si_002.cif
_cod_data_source_block wm7_1-Co(Et)
_cod_depositor_comments
;
The following automatic conversions were performed:

'_symmetry_cell_setting' value 'Monoclinic' changed to 'monoclinic'
according to
/usr/data/users/saulius/crontab/automatic-downloads/rss-feeds/ACS/lib/dictionaries/cif_core.dic
dictionary named 'cif_core.dic' version 2.4.2 from 2011-04-26.

Automatic conversion script
Id: cif_fix_values 2281 2013-09-26 08:29:07Z andrius 

 Adding full bibliography for 4340444--4340453.cif.
;
_cod_original_sg_symbol_H-M P2(1)/c
_cod_database_code 4340446

loop_
_symmetry_equiv_pos_as_xyz
'x, y, z'
'-x, y+1/2, -z+1/2'
'-x, -y, -z'
'x, -y-1/2, z-1/2'

loop_
_atom_site_label
_atom_site_type_symbol
_atom_site_fract_x
_atom_site_fract_y
_atom_site_fract_z
_atom_site_U_iso_or_equiv
_atom_site_adp_type
_atom_site_occupancy
_atom_site_symmetry_multiplicity
_atom_site_calc_flag
_atom_site_refinement_flags
_atom_site_disorder_assembly
_atom_site_disorder_group
Co1 Co 0.26954(3) 0.95855(2) 0.81416(2) 0.02897(12) Uani 1 1 d . . .
Si1 Si 0.17494(7) 0.78548(5) 0.77149(5) 0.0429(2) Uani 1 1 d . . .
Si2 Si 0.05700(7) 0.93092(6) 0.68017(5) 0.0482(2) Uani 1 1 d . . .
N1 N 0.40052(18) 0.99443(13) 0.75443(13) 0.0317(5) Uani 1 1 d . . .
N2 N 0.36369(19) 0.92053(13) 0.91737(13) 0.0328(5) Uani 1 1 d . . .
N3 N 0.19624(19) 1.02417(14) 0.91175(13) 0.0381(6) Uani 1 1 d . A .
N4 N 0.15909(17) 0.88797(13) 0.74993(13) 0.0354(5) Uani 1 1 d . B .
C1 C 0.6004(2) 0.9985(2) 0.72597(19) 0.0521(8) Uani 1 1 d . . .
H1A H 0.5819 0.9822 0.6659 0.078 Uiso 1 1 calc R . .
H1B H 0.6707 0.9718 0.7483 0.078 Uiso 1 1 calc R . .
H1C H 0.6095 1.0584 0.7292 0.078 Uiso 1 1 calc R . .
C2 C 0.5062(2) 0.97246(16) 0.77935(17) 0.0355(6) Uani 1 1 d . . .
C3 C 0.5384(2) 0.92813(17) 0.85459(17) 0.0379(7) Uani 1 1 d . . .
H3A H 0.6141 0.9093 0.8603 0.045 Uiso 1 1 calc R . .
C4 C 0.4738(2) 0.90792(15) 0.92248(16) 0.0338(6) Uani 1 1 d . . .
C5 C 0.5353(2) 0.87282(18) 1.00317(18) 0.0458(7) Uani 1 1 d . . .
H5A H 0.5387 0.9143 1.0490 0.069 Uiso 1 1 calc R . .
H5B H 0.6120 0.8574 0.9914 0.069 Uiso 1 1 calc R . .
H5C H 0.4953 0.8240 1.0215 0.069 Uiso 1 1 calc R . .
C6 C 0.3783(2) 1.04177(17) 0.67708(16) 0.0366(6) Uani 1 1 d . . .
C7 C 0.3619(2) 1.00167(19) 0.59726(17) 0.0418(7) Uani 1 1 d . . .
C8 C 0.3309(3) 1.0492(2) 0.52506(19) 0.0586(9) Uani 1 1 d . . .
H8A H 0.3191 1.0234 0.4703 0.070 Uiso 1 1 calc R . .
C9 C 0.3169(3) 1.1333(2) 0.5316(2) 0.0721(11) Uani 1 1 d . . .
H9A H 0.2947 1.1647 0.4816 0.087 Uiso 1 1 calc R . .
C10 C 0.3349(3) 1.1718(2) 0.6101(2) 0.0677(10) Uani 1 1 d . . .
H10A H 0.3262 1.2298 0.6135 0.081 Uiso 1 1 calc R . .
C11 C 0.3654(3) 1.12718(18) 0.68407(18) 0.0478(8) Uani 1 1 d . . .
C12 C 0.3761(3) 0.90960(18) 0.59279(18) 0.0481(8) Uani 1 1 d . . .
H12A H 0.3186 0.8836 0.6262 0.058 Uiso 1 1 calc R . .
H12B H 0.4509 0.8952 0.6215 0.058 Uiso 1 1 calc R . .
C13 C 0.3666(3) 0.8720(2) 0.5029(2) 0.0688(10) Uani 1 1 d . . .
H13A H 0.2937 0.8866 0.4729 0.103 Uiso 1 1 calc R . .
H13B H 0.3727 0.8120 0.5074 0.103 Uiso 1 1 calc R . .
H13C H 0.4273 0.8932 0.4705 0.103 Uiso 1 1 calc R . .
C14 C 0.3848(3) 1.16735(19) 0.7724(2) 0.0595(9) Uani 1 1 d . . .
H14A H 0.3429 1.1352 0.8131 0.071 Uiso 1 1 calc R . .
H14B H 0.4658 1.1624 0.7917 0.071 Uiso 1 1 calc R . .
C15 C 0.3526(4) 1.2545(2) 0.7798(3) 0.1018(16) Uani 1 1 d . . .
H15A H 0.3973 1.2882 0.7432 0.153 Uiso 1 1 calc R . .
H15B H 0.3668 1.2723 0.8399 0.153 Uiso 1 1 calc R . .
H15C H 0.2724 1.2610 0.7612 0.153 Uiso 1 1 calc R . .
C16 C 0.3021(2) 0.91817(17) 0.99372(16) 0.0404(7) Uani 1 1 d . . .
H16A H 0.3549 0.9249 1.0459 0.049 Uiso 1 1 calc R . .
H16B H 0.2637 0.8644 0.9974 0.049 Uiso 1 1 calc R . .
C17 C 0.2172(2) 0.98616(19) 0.98877(16) 0.0405(7) Uani 1 1 d . A .
C18 C 0.1653(3) 1.0106(3) 1.0604(2) 0.0682(11) Uani 1 1 d . . .
H18A H 0.182(3) 0.984(2) 1.111(2) 0.082 Uiso 1 1 d . . .
C19 C 0.109(3) 1.0832(17) 1.0558(11) 0.111(8) Uani 0.63(5) 1 d P A 1
H19A H 0.0820 1.1053 1.1065 0.133 Uiso 0.63(5) 1 calc PR A 1
C20 C 0.091(2) 1.1263(16) 0.9790(12) 0.082(5) Uani 0.63(5) 1 d P A 1
H20A H 0.0547 1.1784 0.9762 0.099 Uiso 0.63(5) 1 calc PR A 1
C19' C 0.075(2) 1.0681(16) 1.0539(18) 0.056(6) Uani 0.37(5) 1 d P A 2
H19B H 0.0310 1.0795 1.1007 0.067 Uiso 0.37(5) 1 calc PR A 2
C20' C 0.055(2) 1.1061(18) 0.9747(16) 0.056(5) Uani 0.37(5) 1 d P A 2
H20B H -0.0069 1.1428 0.9644 0.067 Uiso 0.37(5) 1 calc PR A 2
C21 C 0.1276(3) 1.0900(2) 0.9082(2) 0.0627(10) Uani 1 1 d . . .
H21A H 0.124(3) 1.116(2) 0.850(2) 0.075 Uiso 1 1 d . . .
C22 C 0.3265(3) 0.7532(2) 0.7874(2) 0.0672(10) Uani 1 1 d . . .
H22A H 0.3638 0.7656 0.7354 0.101 Uiso 1 1 calc R . .
H22B H 0.3308 0.6939 0.7988 0.101 Uiso 1 1 calc R . .
H22C H 0.3640 0.7831 0.8364 0.101 Uiso 1 1 calc R . .
C23 C 0.1070(3) 0.7542(2) 0.8704(2) 0.0703(10) Uani 1 1 d . . .
H23A H 0.1351 0.7892 0.9188 0.105 Uiso 1 1 calc R . .
H23B H 0.1252 0.6966 0.8839 0.105 Uiso 1 1 calc R . .
H23C H 0.0251 0.7605 0.8601 0.105 Uiso 1 1 calc R . .
C24 C 0.1134(4) 0.7171(2) 0.6830(2) 0.0816(12) Uani 1 1 d . . .
H24A H 0.0328 0.7286 0.6718 0.122 Uiso 1 1 calc R . .
H24B H 0.1241 0.6594 0.7002 0.122 Uiso 1 1 calc R . .
H24C H 0.1511 0.7274 0.6306 0.122 Uiso 1 1 calc R . .
C25 C 0.0627(3) 0.9011(2) 0.56503(18) 0.0584(9) Uani 1 1 d . B .
H25A H 0.1260 0.9291 0.5414 0.088 Uiso 1 1 calc R . .
H25B H -0.0078 0.9170 0.5321 0.088 Uiso 1 1 calc R . .
H25C H 0.0728 0.8414 0.5610 0.088 Uiso 1 1 calc R . .
C26 C -0.0870(13) 0.9208(18) 0.7078(12) 0.111(7) Uani 0.62(3) 1 d PU B 1
H26A H -0.1062 0.8623 0.7117 0.166 Uiso 0.62(3) 1 calc PR B 1
H26B H -0.1380 0.9471 0.6633 0.166 Uiso 0.62(3) 1 calc PR B 1
H26C H -0.0947 0.9474 0.7634 0.166 Uiso 0.62(3) 1 calc PR B 1
C27 C 0.0803(14) 1.0525(8) 0.6764(8) 0.060(3) Uani 0.62(3) 1 d PU B 1
H27A H 0.1582 1.0642 0.6648 0.090 Uiso 0.62(3) 1 calc PR B 1
H27B H 0.0654 1.0766 0.7319 0.090 Uiso 0.62(3) 1 calc PR B 1
H27C H 0.0288 1.0764 0.6307 0.090 Uiso 0.62(3) 1 calc PR B 1
C26' C -0.090(2) 0.8768(15) 0.7029(15) 0.069(6) Uani 0.38(3) 1 d PU B 2
H26D H -0.0804 0.8168 0.7023 0.103 Uiso 0.38(3) 1 calc PR B 2
H26E H -0.1482 0.8930 0.6581 0.103 Uiso 0.38(3) 1 calc PR B 2
H26F H -0.1113 0.8942 0.7594 0.103 Uiso 0.38(3) 1 calc PR B 2
C27' C 0.035(2) 1.0297(14) 0.6944(14) 0.069(5) Uani 0.38(3) 1 d PU B 2
H27D H -0.0319 1.0373 0.7254 0.104 Uiso 0.38(3) 1 calc PR B 2
H27E H 0.0245 1.0571 0.6382 0.104 Uiso 0.38(3) 1 calc PR B 2
H27F H 0.1008 1.0537 0.7279 0.104 Uiso 0.38(3) 1 calc PR B 2

loop_
_atom_site_aniso_label
_atom_site_aniso_U_11
_atom_site_aniso_U_22
_atom_site_aniso_U_33
_atom_site_aniso_U_23
_atom_site_aniso_U_13
_atom_site_aniso_U_12
Co1 0.0355(2) 0.0295(2) 0.02111(19) -0.00061(15) -0.00228(14) -0.00040(16)
Si1 0.0544(5) 0.0371(4) 0.0372(4) -0.0055(4) 0.0045(4) -0.0120(4)
Si2 0.0397(5) 0.0783(6) 0.0253(4) -0.0079(4) -0.0045(3) 0.0109(4)
N1 0.0402(14) 0.0310(12) 0.0232(11) 0.0004(10) -0.0015(9) -0.0012(10)
N2 0.0448(14) 0.0298(12) 0.0229(11) -0.0005(9) -0.0017(10) 0.0007(10)
N3 0.0427(14) 0.0458(14) 0.0247(12) -0.0046(10) -0.0038(10) 0.0076(11)
N4 0.0378(13) 0.0404(13) 0.0267(12) -0.0055(10) -0.0035(10) -0.0029(10)
C1 0.0418(18) 0.065(2) 0.0495(19) 0.0009(17) 0.0028(14) -0.0056(16)
C2 0.0373(16) 0.0360(16) 0.0326(15) -0.0070(12) -0.0001(12) -0.0040(12)
C3 0.0363(16) 0.0386(16) 0.0371(16) -0.0055(13) -0.0063(13) 0.0069(13)
C4 0.0426(17) 0.0256(14) 0.0310(15) -0.0066(11) -0.0087(12) 0.0023(12)
C5 0.0546(19) 0.0391(17) 0.0409(17) 0.0025(14) -0.0126(14) 0.0071(14)
C6 0.0421(16) 0.0387(16) 0.0292(14) 0.0049(13) 0.0035(12) -0.0038(13)
C7 0.0447(17) 0.0522(18) 0.0293(15) 0.0016(14) 0.0072(13) -0.0030(14)
C8 0.071(2) 0.080(3) 0.0250(16) 0.0045(17) 0.0049(15) -0.0050(19)
C9 0.103(3) 0.073(3) 0.040(2) 0.0259(19) 0.0037(19) 0.005(2)
C10 0.104(3) 0.047(2) 0.053(2) 0.0174(18) 0.012(2) 0.007(2)
C11 0.065(2) 0.0419(18) 0.0370(16) 0.0089(14) 0.0077(14) -0.0020(15)
C12 0.0519(19) 0.054(2) 0.0389(17) -0.0110(15) 0.0072(14) -0.0031(15)
C13 0.075(2) 0.082(3) 0.050(2) -0.0269(19) 0.0130(18) -0.004(2)
C14 0.089(3) 0.0394(18) 0.051(2) -0.0029(16) 0.0108(18) -0.0043(17)
C15 0.178(5) 0.055(2) 0.077(3) -0.001(2) 0.036(3) 0.014(3)
C16 0.0528(18) 0.0417(17) 0.0257(14) 0.0065(13) -0.0024(13) -0.0020(14)
C17 0.0362(16) 0.0596(19) 0.0248(15) -0.0041(13) -0.0025(12) -0.0012(14)
C18 0.061(2) 0.115(3) 0.0279(18) -0.0002(19) 0.0013(16) 0.028(2)
C19 0.082(13) 0.224(18) 0.025(5) -0.032(7) -0.009(7) 0.076(11)
C20 0.069(10) 0.117(11) 0.057(6) -0.039(7) -0.016(6) 0.057(9)
C19' 0.033(9) 0.102(12) 0.033(8) 0.012(7) 0.005(6) 0.031(7)
C20' 0.042(10) 0.100(12) 0.024(7) -0.002(7) -0.011(7) 0.018(9)
C21 0.072(2) 0.080(3) 0.0344(18) -0.0069(18) -0.0068(17) 0.037(2)
C22 0.071(2) 0.0411(19) 0.089(3) -0.0011(19) 0.005(2) 0.0067(17)
C23 0.089(3) 0.065(2) 0.059(2) 0.0095(19) 0.017(2) -0.011(2)
C24 0.123(4) 0.059(2) 0.061(2) -0.0140(19) -0.003(2) -0.029(2)
C25 0.072(2) 0.071(2) 0.0305(16) -0.0042(16) -0.0064(15) 0.0043(18)
C26 0.045(5) 0.21(2) 0.081(8) 0.043(10) 0.017(5) 0.016(10)
C27 0.084(7) 0.044(6) 0.045(5) 0.000(4) -0.027(5) 0.022(5)
C26' 0.034(6) 0.128(15) 0.041(7) -0.011(10) -0.012(5) 0.000(10)
C27' 0.090(13) 0.056(10) 0.057(9) 0.012(7) -0.021(8) 0.004(9)

loop_
_atom_type_symbol
_atom_type_description
_atom_type_scat_dispersion_real
_atom_type_scat_dispersion_imag
_atom_type_scat_source
C C 0.0033 0.0016 'International Tables Vol C Tables 4.2.6.8 and 6.1.1.4'
H H 0.0000 0.0000 'International Tables Vol C Tables 4.2.6.8 and 6.1.1.4'
N N 0.0061 0.0033 'International Tables Vol C Tables 4.2.6.8 and 6.1.1.4'
Si Si 0.0817 0.0704 'International Tables Vol C Tables 4.2.6.8 and 6.1.1.4'
Co Co 0.3494 0.9721 'International Tables Vol C Tables 4.2.6.8 and 6.1.1.4'

loop_
_geom_angle_atom_site_label_1
_geom_angle_atom_site_label_2
_geom_angle_atom_site_label_3
_geom_angle
N4 Co1 N1 117.18(9)
N4 Co1 N2 122.85(9)
N1 Co1 N2 93.41(9)
N4 Co1 N3 111.30(9)
N1 Co1 N3 125.83(9)
N2 Co1 N3 79.20(9)
N4 Si1 C24 113.90(15)
N4 Si1 C23 112.25(14)
C24 Si1 C23 106.00(17)
N4 Si1 C22 112.83(13)
C24 Si1 C22 104.03(18)
C23 Si1 C22 107.17(17)
C27' Si2 N4 115.1(7)
C27' Si2 C26 83.9(7)
N4 Si2 C26 116.6(6)
C27' Si2 C25 113.7(8)
N4 Si2 C25 114.99(13)
C26 Si2 C25 108.6(7)
C27' Si2 C26' 104.7(10)
N4 Si2 C26' 106.9(7)
C26 Si2 C26' 20.8(10)
C25 Si2 C26' 99.2(6)
C27' Si2 C27 20.2(9)
N4 Si2 C27 109.2(3)
C26 Si2 C27 103.5(7)
C25 Si2 C27 102.3(4)
C26' Si2 C27 124.2(7)
C2 N1 C6 119.3(2)
C2 N1 Co1 123.31(17)
C6 N1 Co1 117.29(17)
C4 N2 C16 121.0(2)
C4 N2 Co1 125.92(17)
C16 N2 Co1 112.53(17)
C21 N3 C17 117.7(2)
C21 N3 Co1 131.4(2)
C17 N3 Co1 110.67(18)
Si1 N4 Si2 125.76(13)
Si1 N4 Co1 114.43(11)
Si2 N4 Co1 119.81(12)
N1 C2 C3 124.4(2)
N1 C2 C1 119.4(2)
C3 C2 C1 116.1(2)
C2 C3 C4 128.6(3)
N2 C4 C3 121.7(2)
N2 C4 C5 121.0(2)
C3 C4 C5 117.2(2)
C11 C6 C7 121.4(3)
C11 C6 N1 118.6(2)
C7 C6 N1 119.8(2)
C8 C7 C6 117.9(3)
C8 C7 C12 122.5(3)
C6 C7 C12 119.6(2)
C9 C8 C7 121.0(3)
C10 C9 C8 120.4(3)
C9 C10 C11 120.9(3)
C10 C11 C6 118.4(3)
C10 C11 C14 122.5(3)
C6 C11 C14 119.0(3)
C7 C12 C13 116.1(3)
C15 C14 C11 117.6(3)
N2 C16 C17 109.0(2)
N3 C17 C18 121.7(3)
N3 C17 C16 117.0(2)
C18 C17 C16 121.3(3)
C19' C18 C17 121.4(11)
C19' C18 C19 19.6(17)
C17 C18 C19 117.4(9)
C20 C19 C18 121.7(15)
C21 C20 C19 116.4(16)
C18 C19' C20' 115(2)
C19' C20' C21 120(2)
N3 C21 C20 123.4(8)
N3 C21 C20' 121.3(11)
C20 C21 C20' 22.2(13)

loop_
_geom_bond_atom_site_label_1
_geom_bond_atom_site_label_2
_geom_bond_distance
Co1 N4 1.955(2)
Co1 N1 1.974(2)
Co1 N2 1.978(2)
Co1 N3 2.108(2)
Si1 N4 1.706(2)
Si1 C24 1.870(3)
Si1 C23 1.873(3)
Si1 C22 1.877(3)
Si2 C27' 1.64(2)
Si2 N4 1.709(2)
Si2 C26 1.814(16)
Si2 C25 1.866(3)
Si2 C26' 2.01(3)
Si2 C27 1.996(14)
N1 C2 1.334(3)
N1 C6 1.435(3)
N2 C4 1.324(3)
N2 C16 1.452(3)
N3 C21 1.344(4)
N3 C17 1.354(3)
C1 C2 1.515(4)
C2 C3 1.401(4)
C3 C4 1.401(4)
C4 C5 1.511(3)
C6 C11 1.401(4)
C6 C7 1.403(4)
C7 C8 1.388(4)
C7 C12 1.507(4)
C8 C9 1.381(5)
C9 C10 1.373(5)
C10 C11 1.383(4)
C11 C14 1.522(4)
C12 C13 1.524(4)
C14 C15 1.474(5)
C16 C17 1.495(4)
C17 C18 1.381(4)
C18 C19' 1.43(3)
C18 C19 1.36(2)
C19 C20 1.39(2)
C20 C21 1.357(16)
C19' C20' 1.38(3)
C20' C21 1.43(3)
